data_7702543
loop_
_publ_author_name
'Platas, Carlos'
'Avecilla, Fernando'
'de Blas, Andr\'es'
'Rodr\'iguez-Blas, Teresa'
'Bastida, Rufina'
'Mac\'ias, Alejandro'
'Rodr\'iguez, Adolfo'
'Adams, H.'

_publ_section_title
;
 A Schiff-base bibracchial lariat ether selective receptor for
 lanthanide(III) ions
;
_journal_issue 11
_journal_name_full 'Journal of the Chemical Society, Dalton Transactions'
_journal_page_first 1699
_journal_paper_doi 10.1039/b100872m
_journal_year 2001
_chemical_formula_sum 'C40 H46 Cl N4 O10 Pr'
_chemical_formula_weight 919.17
_space_group_IT_number 14
_space_group_name_Hall '-P 2yn'
_space_group_name_H-M_alt 'P 1 21/n 1'
_symmetry_cell_setting monoclinic
_symmetry_space_group_name_H-M 'P 1 21/n 1'
_atom_sites_solution_hydrogens geom
_atom_sites_solution_primary direct
_atom_sites_solution_secondary difmap
_audit_creation_method SHELXL-97
_cell_angle_alpha 90.00
_cell_angle_beta 114.9100(10)
_cell_angle_gamma 90.00
_cell_formula_units_Z 4
_cell_length_a 19.3099(11)
_cell_length_b 10.7631(6)
_cell_length_c 21.0674(12)
_cell_measurement_temperature 298(2)
_cell_volume 3971.2(4)
_computing_structure_refinement 'SHELXL-97 (Sheldrick, 1997)'
_computing_structure_solution 'SHELXS-97 (Sheldrick, 1990)'
_diffrn_ambient_temperature 298(2)
_diffrn_measured_fraction_theta_full 0.945
_diffrn_measured_fraction_theta_max 0.945
_diffrn_radiation_monochromator graphite
_diffrn_radiation_source 'fine-focus sealed tube'
_diffrn_radiation_type MoK\a
_diffrn_radiation_wavelength 0.71073
_diffrn_reflns_av_R_equivalents 0.0671
_diffrn_reflns_av_sigmaI/netI 0.0746
_diffrn_reflns_limit_h_max 25
_diffrn_reflns_limit_h_min -20
_diffrn_reflns_limit_k_max 14
_diffrn_reflns_limit_k_min -9
_diffrn_reflns_limit_l_max 24
_diffrn_reflns_limit_l_min -27
_diffrn_reflns_number 20200
_diffrn_reflns_theta_full 28.31
_diffrn_reflns_theta_max 28.31
_diffrn_reflns_theta_min 1.20
_exptl_absorpt_coefficient_mu 1.357
_exptl_absorpt_correction_T_max 0.7279
_exptl_absorpt_correction_T_min 0.5503
_exptl_absorpt_correction_type Semi-empirical
_exptl_crystal_colour Yellow
_exptl_crystal_density_diffrn 1.537
_exptl_crystal_density_method 'not measured'
_exptl_crystal_description Block
_exptl_crystal_F_000 1880
_exptl_crystal_size_max 0.50
_exptl_crystal_size_mid 0.32
_exptl_crystal_size_min 0.25
_refine_diff_density_max 2.242
_refine_diff_density_min -0.775
_refine_diff_density_rms 0.146
_refine_ls_extinction_method none
_refine_ls_goodness_of_fit_ref 0.947
_refine_ls_hydrogen_treatment mixed
_refine_ls_matrix_type full
_refine_ls_number_parameters 505
_refine_ls_number_reflns 9341
_refine_ls_number_restraints 18
_refine_ls_restrained_S_all 0.946
_refine_ls_R_factor_all 0.0931
_refine_ls_R_factor_gt 0.0559
_refine_ls_shift/su_max 0.002
_refine_ls_shift/su_mean 0.000
_refine_ls_structure_factor_coef Fsqd
_refine_ls_weighting_details 'calc w==1/[\s^2^(Fo^2^)+(0.1202P)^2^+0.0000P] where P==(Fo^2^+2Fc^2^)/3'
_refine_ls_weighting_scheme calc
_refine_ls_wR_factor_gt 0.1410
_refine_ls_wR_factor_ref 0.1850
_reflns_number_gt 5855
_reflns_number_total 9341
_reflns_threshold_expression >2sigma(I)
_cod_data_source_file b100872m.txt
_cod_data_source_block Compound_3
_cod_depositor_comments
;
The following automatic conversions were performed:

data item '_symmetry_cell_setting' value 'Monoclinic' was changed to
'monoclinic' in accordance with the
/home/saulius/struct/COD-crude-data/automatic-downloads/DataCite-retrospective/RSC/depositions/lib/dictionaries/cif_core.dic
dictionary named 'cif_core.dic' version 2.4.2 last updated on
2011-04-26.

Automatic conversion script
Id: cif_fix_values 6909 2019-04-08 15:41:33Z antanas 
;
_cod_original_sg_symbol_H-M P21/n
_cod_database_code 7702543

loop_
_symmetry_equiv_pos_as_xyz
'x, y, z'
'-x+1/2, y+1/2, -z+1/2'
'-x, -y, -z'
'x-1/2, -y-1/2, z-1/2'

loop_
_atom_site_label
_atom_site_type_symbol
_atom_site_fract_x
_atom_site_fract_y
_atom_site_fract_z
_atom_site_U_iso_or_equiv
_atom_site_adp_type
_atom_site_occupancy
_atom_site_symmetry_multiplicity
_atom_site_calc_flag
_atom_site_refinement_flags
Pr1 Pr 0.553318(17) 0.13464(3) 0.822922(14) 0.04955(13) Uani 1 1 d .
O1 O 0.6413(2) 0.0825(3) 0.93201(18) 0.0537(8) Uani 1 1 d .
O2 O 0.5335(2) 0.0973(4) 0.70950(18) 0.0603(9) Uani 1 1 d .
O3 O 0.4792(3) 0.0713(5) 0.9007(2) 0.0819(13) Uani 1 1 d .
O4 O 0.5340(3) 0.3049(4) 0.9073(2) 0.0815(13) Uani 1 1 d .
O5 O 0.4135(3) 0.2172(5) 0.7465(3) 0.0895(15) Uani 1 1 d .
O6 O 0.5310(4) 0.3541(4) 0.7527(3) 0.107(2) Uani 1 1 d .
Cl1 Cl 0.64173(11) 0.40730(19) 1.14865(10) 0.0831(5) Uani 1 1 d .
O7 O 0.6642(4) 0.2992(6) 1.1230(3) 0.129(2) Uani 1 1 d .
O8 O 0.5627(3) 0.4020(7) 1.1265(4) 0.129(2) Uani 1 1 d .
O9 O 0.6619(4) 0.5109(7) 1.1204(4) 0.140(2) Uani 1 1 d .
O10 O 0.6785(4) 0.4055(7) 1.2219(3) 0.127(2) Uani 1 1 d .
N1 N 0.5894(2) -0.1042(4) 0.8279(2) 0.0504(10) Uani 1 1 d .
N2 N 0.4178(3) -0.0352(5) 0.7622(3) 0.0712(14) Uani 1 1 d .
N3 N 0.6622(4) 0.3514(5) 0.8780(3) 0.0787(16) Uani 1 1 d .
N4 N 0.6856(3) 0.1184(4) 0.8077(2) 0.0535(11) Uani 1 1 d .
C1 C 0.6717(3) -0.0085(5) 0.9757(2) 0.0493(11) Uani 1 1 d .
C2 C 0.7130(3) 0.0165(6) 1.0477(3) 0.0606(14) Uani 1 1 d .
H2 H 0.7187 0.0982 1.0634 0.073 Uiso 1 1 calc R
C3 C 0.7452(3) -0.0791(7) 1.0953(3) 0.0709(17) Uani 1 1 d .
H3 H 0.7724 -0.0608 1.1425 0.085 Uiso 1 1 calc R
C4 C 0.7371(4) -0.2002(7) 1.0733(3) 0.0779(18) Uani 1 1 d .
H4 H 0.7576 -0.2641 1.1056 0.094 Uiso 1 1 calc R
C5 C 0.6992(4) -0.2263(6) 1.0041(3) 0.0780(19) Uani 1 1 d .
H5 H 0.6949 -0.3087 0.9897 0.094 Uiso 1 1 calc R
C6 C 0.6662(3) -0.1336(5) 0.9538(3) 0.0549(13) Uani 1 1 d .
C7 C 0.6298(3) -0.1706(5) 0.8807(3) 0.0549(13) Uani 1 1 d .
H7 H 0.6368 -0.2529 0.8713 0.066 Uiso 1 1 calc R
C8 C 0.5652(3) -0.1645(5) 0.7607(3) 0.0506(12) Uani 1 1 d .
C9 C 0.4873(3) -0.1909(6) 0.7220(3) 0.0626(14) Uani 1 1 d .
C10 C 0.4654(4) -0.2466(6) 0.6576(3) 0.0708(17) Uani 1 1 d .
H10 H 0.4140 -0.2644 0.6313 0.085 Uiso 1 1 calc R
C11 C 0.5169(4) -0.2765(6) 0.6315(3) 0.0737(18) Uani 1 1 d .
H11 H 0.5005 -0.3154 0.5882 0.088 Uiso 1 1 calc R
C12 C 0.5923(4) -0.2495(6) 0.6687(3) 0.0694(16) Uani 1 1 d .
H12 H 0.6275 -0.2677 0.6504 0.083 Uiso 1 1 calc R
C13 C 0.6160(3) -0.1948(6) 0.7337(3) 0.0621(14) Uani 1 1 d .
H13 H 0.6676 -0.1783 0.7596 0.075 Uiso 1 1 calc R
C14 C 0.4320(4) -0.1673(7) 0.7532(4) 0.0696(16) Uani 1 1 d U
H14A H 0.3837 -0.2061 0.7236 0.084 Uiso 1 1 calc R
H14B H 0.4508 -0.2076 0.7985 0.084 Uiso 1 1 calc R
C15 C 0.3728(4) 0.0177(7) 0.6920(4) 0.088(2) Uani 1 1 d U
H15A H 0.3257 -0.0292 0.6695 0.105 Uiso 1 1 calc R
H15B H 0.4014 0.0082 0.6639 0.105 Uiso 1 1 calc R
C16 C 0.3534(5) 0.1527(8) 0.6933(5) 0.107(3) Uani 1 1 d .
H16A H 0.3434 0.1900 0.6483 0.129 Uiso 1 1 calc R
H16B H 0.3075 0.1598 0.7010 0.129 Uiso 1 1 calc R
C17 C 0.4052(8) 0.3490(10) 0.7405(10) 0.198(10) Uani 1 1 d .
H17A H 0.4147 0.3846 0.7857 0.237 Uiso 1 1 calc R
H17B H 0.3535 0.3700 0.7081 0.237 Uiso 1 1 calc R
C18 C 0.4581(9) 0.3988(11) 0.7159(8) 0.172(7) Uani 1 1 d .
H18A H 0.4410 0.3782 0.6668 0.206 Uiso 1 1 calc R
H18B H 0.4587 0.4886 0.7199 0.206 Uiso 1 1 calc R
C19 C 0.5917(8) 0.4278(9) 0.7569(6) 0.126(4) Uani 1 1 d .
H19A H 0.5730 0.5030 0.7296 0.151 Uiso 1 1 calc R
H19B H 0.6232 0.3832 0.7388 0.151 Uiso 1 1 calc R
C20 C 0.6361(10) 0.4586(15) 0.8309(11) 0.280(13) Uani 1 1 d .
H20A H 0.6803 0.5068 0.8353 0.336 Uiso 1 1 calc R
H20B H 0.6051 0.5109 0.8462 0.336 Uiso 1 1 calc R
C21 C 0.7372(7) 0.3360(11) 0.8924(9) 0.202(9) Uani 1 1 d .
H21A H 0.7656 0.3976 0.9272 0.242 Uiso 1 1 calc R
H21B H 0.7432 0.3563 0.8502 0.242 Uiso 1 1 calc R
C22 C 0.7768(4) 0.2083(8) 0.9188(4) 0.083(2) Uani 1 1 d .
C23 C 0.8432(5) 0.1919(12) 0.9757(5) 0.124(4) Uani 1 1 d .
H23 H 0.8613 0.2583 1.0065 0.149 Uiso 1 1 calc R
C24 C 0.8856(6) 0.0871(12) 0.9916(5) 0.129(4) Uani 1 1 d .
H24 H 0.9319 0.0829 1.0310 0.155 Uiso 1 1 calc R
C25 C 0.8592(4) -0.0091(10) 0.9494(4) 0.105(3) Uani 1 1 d .
H25 H 0.8850 -0.0845 0.9615 0.126 Uiso 1 1 calc R
C26 C 0.7949(4) -0.0003(7) 0.8887(4) 0.089(2) Uani 1 1 d .
H26 H 0.7786 -0.0684 0.8588 0.107 Uiso 1 1 calc R
C27 C 0.7538(3) 0.1078(6) 0.8711(3) 0.0602(14) Uani 1 1 d .
C28 C 0.6963(4) 0.1167(5) 0.7515(3) 0.0598(14) Uani 1 1 d .
H28 H 0.7465 0.1093 0.7573 0.072 Uiso 1 1 calc R
C29 C 0.6390(4) 0.1250(5) 0.6808(3) 0.0588(14) Uani 1 1 d .
C30 C 0.6635(5) 0.1402(6) 0.6273(4) 0.080(2) Uani 1 1 d .
H30 H 0.7157 0.1464 0.6398 0.096 Uiso 1 1 calc R
C31 C 0.6144(6) 0.1463(7) 0.5567(4) 0.091(2) Uani 1 1 d .
H31 H 0.6323 0.1591 0.5226 0.110 Uiso 1 1 calc R
C32 C 0.5360(6) 0.1323(7) 0.5393(4) 0.094(3) Uani 1 1 d .
H32 H 0.5012 0.1334 0.4925 0.113 Uiso 1 1 calc R
C33 C 0.5088(4) 0.1163(6) 0.5923(3) 0.0756(19) Uani 1 1 d .
H33 H 0.4566 0.1091 0.5798 0.091 Uiso 1 1 calc R
C34 C 0.5601(4) 0.1114(5) 0.6627(3) 0.0586(14) Uani 1 1 d .
C35 C 0.6583(9) 0.3874(14) 0.9388(11) 0.226(11) Uani 1 1 d .
H35A H 0.6814 0.4691 0.9501 0.271 Uiso 1 1 calc R
H35B H 0.6914 0.3317 0.9751 0.271 Uiso 1 1 calc R
C36 C 0.5888(7) 0.3943(8) 0.9465(5) 0.111(3) Uani 1 1 d .
H36A H 0.5999 0.3841 0.9956 0.133 Uiso 1 1 calc R
H36B H 0.5671 0.4764 0.9324 0.133 Uiso 1 1 calc R
C37 C 0.4897(8) 0.2694(11) 0.9429(7) 0.162(5) Uani 1 1 d .
H37A H 0.5236 0.2657 0.9924 0.194 Uiso 1 1 calc R
H37B H 0.4538 0.3361 0.9371 0.194 Uiso 1 1 calc R
C38 C 0.4505(9) 0.1653(12) 0.9271(8) 0.160(6) Uani 1 1 d .
H38A H 0.3991 0.1839 0.8930 0.192 Uiso 1 1 calc R
H38B H 0.4468 0.1348 0.9689 0.192 Uiso 1 1 calc R
C39 C 0.4304(5) -0.0393(8) 0.8812(5) 0.097(3) Uani 1 1 d .
H39A H 0.4021 -0.0447 0.9098 0.116 Uiso 1 1 calc R
H39B H 0.4617 -0.1132 0.8894 0.116 Uiso 1 1 calc R
C40 C 0.3753(4) -0.0318(8) 0.8045(4) 0.085(2) Uani 1 1 d U
H40A H 0.3399 -0.1010 0.7924 0.102 Uiso 1 1 calc R
H40B H 0.3461 0.0447 0.7957 0.102 Uiso 1 1 calc R

loop_
_atom_site_aniso_label
_atom_site_aniso_U_11
_atom_site_aniso_U_22
_atom_site_aniso_U_33
_atom_site_aniso_U_23
_atom_site_aniso_U_13
_atom_site_aniso_U_12
Pr1 0.0591(2) 0.04286(19) 0.04909(18) 0.00500(11) 0.02514(14) 0.00680(13)
O1 0.067(2) 0.043(2) 0.0489(19) 0.0001(15) 0.0219(16) 0.0009(18)
O2 0.061(2) 0.071(2) 0.0473(19) 0.0006(17) 0.0214(17) 0.003(2)
O3 0.080(3) 0.099(4) 0.088(3) -0.001(3) 0.057(3) 0.004(3)
O4 0.111(4) 0.064(3) 0.080(3) -0.004(2) 0.050(3) 0.016(3)
O5 0.075(3) 0.076(3) 0.096(3) 0.001(3) 0.015(2) 0.028(3)
O6 0.163(6) 0.052(3) 0.086(4) 0.018(2) 0.032(4) 0.002(3)
Cl1 0.0809(11) 0.0747(11) 0.0842(11) -0.0039(9) 0.0253(9) 0.0081(9)
O7 0.126(5) 0.101(5) 0.134(5) -0.028(4) 0.029(4) 0.026(4)
O8 0.075(4) 0.124(5) 0.164(6) -0.002(4) 0.026(4) 0.008(4)
O9 0.164(6) 0.110(5) 0.153(6) 0.024(4) 0.072(5) -0.013(5)
O10 0.135(5) 0.177(6) 0.058(3) -0.018(3) 0.031(3) -0.014(5)
N1 0.049(2) 0.043(2) 0.055(2) -0.0026(18) 0.0190(19) -0.0011(19)
N2 0.052(3) 0.075(4) 0.087(4) 0.006(3) 0.030(2) 0.005(3)
N3 0.097(5) 0.061(4) 0.087(4) -0.011(3) 0.048(3) -0.016(3)
N4 0.055(3) 0.052(3) 0.051(2) -0.0046(18) 0.020(2) -0.005(2)
C1 0.047(3) 0.055(3) 0.048(3) 0.006(2) 0.022(2) -0.001(2)
C2 0.063(3) 0.063(4) 0.051(3) -0.004(3) 0.019(2) -0.006(3)
C3 0.062(4) 0.091(5) 0.047(3) 0.008(3) 0.011(3) -0.003(3)
C4 0.089(5) 0.071(4) 0.061(4) 0.019(3) 0.019(3) 0.005(4)
C5 0.101(5) 0.058(4) 0.064(4) 0.014(3) 0.024(3) 0.014(4)
C6 0.061(3) 0.048(3) 0.050(3) 0.005(2) 0.017(2) 0.006(2)
C7 0.074(4) 0.049(3) 0.044(3) 0.000(2) 0.028(2) 0.004(3)
C8 0.062(3) 0.040(3) 0.048(3) -0.001(2) 0.021(2) 0.006(2)
C9 0.059(3) 0.059(4) 0.061(3) -0.002(3) 0.017(3) 0.000(3)
C10 0.071(4) 0.069(4) 0.054(3) 0.002(3) 0.009(3) 0.001(3)
C11 0.096(5) 0.067(4) 0.048(3) -0.001(3) 0.021(3) 0.009(4)
C12 0.089(5) 0.066(4) 0.060(3) -0.002(3) 0.039(3) 0.013(3)
C13 0.067(3) 0.059(4) 0.062(3) -0.004(3) 0.028(3) 0.005(3)
C14 0.062(4) 0.069(4) 0.079(4) -0.011(3) 0.032(3) -0.009(3)
C15 0.063(4) 0.089(6) 0.088(5) 0.008(4) 0.009(3) 0.003(4)
C16 0.066(5) 0.116(7) 0.104(6) -0.001(5) 0.003(4) 0.017(5)
C17 0.132(11) 0.082(8) 0.250(18) -0.032(9) -0.046(11) 0.060(7)
C18 0.178(14) 0.076(7) 0.171(12) 0.056(8) -0.014(10) 0.005(8)
C19 0.192(11) 0.078(6) 0.122(8) 0.029(5) 0.080(8) -0.008(7)
C20 0.248(19) 0.149(13) 0.28(2) 0.090(14) -0.053(16) -0.116(13)
C21 0.102(8) 0.107(8) 0.36(2) -0.134(12) 0.063(10) -0.027(7)
C22 0.067(4) 0.106(6) 0.074(4) -0.029(4) 0.029(3) -0.030(4)
C23 0.076(6) 0.173(11) 0.111(7) -0.065(7) 0.029(5) -0.054(6)
C24 0.083(6) 0.167(11) 0.085(6) 0.018(7) -0.016(5) -0.034(7)
C25 0.082(5) 0.128(8) 0.077(5) 0.019(5) 0.006(4) -0.021(5)
C26 0.074(4) 0.063(4) 0.097(5) 0.007(4) 0.005(4) -0.010(4)
C27 0.055(3) 0.068(4) 0.059(3) -0.002(3) 0.025(3) -0.014(3)
C28 0.059(3) 0.062(4) 0.063(3) 0.000(3) 0.030(3) 0.000(3)
C29 0.073(4) 0.055(3) 0.055(3) 0.005(2) 0.032(3) 0.006(3)
C30 0.105(6) 0.074(5) 0.081(4) 0.013(3) 0.058(4) 0.015(4)
C31 0.129(7) 0.092(6) 0.070(4) 0.012(4) 0.058(5) 0.016(5)
C32 0.127(7) 0.092(6) 0.058(4) 0.018(3) 0.035(4) 0.018(5)
C33 0.083(4) 0.084(5) 0.054(3) 0.010(3) 0.023(3) 0.014(4)
C34 0.078(4) 0.047(3) 0.048(3) 0.007(2) 0.024(3) 0.011(3)
C35 0.157(12) 0.179(14) 0.39(3) -0.203(17) 0.160(16) -0.092(10)
C36 0.155(9) 0.076(5) 0.109(7) -0.034(5) 0.062(6) -0.004(6)
C37 0.233(14) 0.109(8) 0.242(14) -0.029(9) 0.198(12) 0.014(9)
C38 0.225(15) 0.137(10) 0.208(14) -0.071(9) 0.180(13) -0.045(10)
C39 0.105(6) 0.090(6) 0.144(7) 0.012(5) 0.099(6) -0.002(5)
C40 0.072(4) 0.103(6) 0.092(5) -0.005(4) 0.047(4) -0.004(4)

loop_
_atom_type_symbol
_atom_type_description
_atom_type_scat_dispersion_real
_atom_type_scat_dispersion_imag
_atom_type_scat_source
C C 0.0033 0.0016 'International Tables Vol C Tables 4.2.6.8 and 6.1.1.4'
H H 0.0000 0.0000 'International Tables Vol C Tables 4.2.6.8 and 6.1.1.4'
N N 0.0061 0.0033 'International Tables Vol C Tables 4.2.6.8 and 6.1.1.4'
O O 0.0106 0.0060 'International Tables Vol C Tables 4.2.6.8 and 6.1.1.4'
Cl Cl 0.1484 0.1585 'International Tables Vol C Tables 4.2.6.8 and 6.1.1.4'
Pr Pr -0.2180 2.8214 'International Tables Vol C Tables 4.2.6.8 and 6.1.1.4'

loop_
_geom_angle_atom_site_label_1
_geom_angle_atom_site_label_2
_geom_angle_atom_site_label_3
_geom_angle
O1 Pr1 O2 137.27(14)
O1 Pr1 O5 146.30(15)
O2 Pr1 O5 75.25(15)
O1 Pr1 N1 69.52(13)
O2 Pr1 N1 78.27(14)
O5 Pr1 N1 122.19(15)
O1 Pr1 O3 71.58(14)
O2 Pr1 O3 134.12(15)
O5 Pr1 O3 77.67(16)
N1 Pr1 O3 85.91(15)
O1 Pr1 O4 75.69(14)
O2 Pr1 O4 143.26(15)
O5 Pr1 O4 77.47(15)
N1 Pr1 O4 137.91(14)
O3 Pr1 O4 60.64(16)
O1 Pr1 N4 76.32(13)
O2 Pr1 N4 67.49(13)
O5 Pr1 N4 136.10(16)
N1 Pr1 N4 72.38(13)
O3 Pr1 N4 145.97(14)
O4 Pr1 N4 121.50(15)
O1 Pr1 O6 129.89(17)
O2 Pr1 O6 70.57(17)
O5 Pr1 O6 59.4(2)
N1 Pr1 O6 147.21(17)
O3 Pr1 O6 123.3(2)
O4 Pr1 O6 74.52(17)
N4 Pr1 O6 86.2(2)
O1 Pr1 N2 115.22(14)
O2 Pr1 N2 73.48(15)
O5 Pr1 N2 57.49(15)
N1 Pr1 N2 66.04(14)
O3 Pr1 N2 60.76(16)
O4 Pr1 N2 111.03(16)
N4 Pr1 N2 127.30(14)
O6 Pr1 N2 112.74(18)
O1 Pr1 N3 72.57(16)
O2 Pr1 N3 108.60(16)
O5 Pr1 N3 109.90(17)
N1 Pr1 N3 127.10(16)
O3 Pr1 N3 115.19(17)
O4 Pr1 N3 59.21(17)
N4 Pr1 N3 63.75(16)
O6 Pr1 N3 57.66(19)
N2 Pr1 N3 166.80(17)
C1 O1 Pr1 145.1(3)
C34 O2 Pr1 145.7(4)
C38 O3 C39 112.9(7)
C38 O3 Pr1 118.0(6)
C39 O3 Pr1 118.7(4)
C37 O4 C36 110.4(8)
C37 O4 Pr1 116.9(6)
C36 O4 Pr1 125.0(5)
C16 O5 C17 113.3(7)
C16 O5 Pr1 127.2(4)
C17 O5 Pr1 115.8(6)
C18 O6 C19 118.2(8)
C18 O6 Pr1 120.0(7)
C19 O6 Pr1 121.7(6)
O9 Cl1 O8 110.6(5)
O9 Cl1 O10 112.2(5)
O8 Cl1 O10 110.1(5)
O9 Cl1 O7 107.9(5)
O8 Cl1 O7 107.7(4)
O10 Cl1 O7 108.2(4)
C7 N1 C8 115.5(5)
C7 N1 Pr1 129.1(4)
C8 N1 Pr1 115.2(3)
C40 N2 C14 106.8(5)
C40 N2 C15 111.1(6)
C14 N2 C15 107.8(6)
C40 N2 Pr1 110.0(4)
C14 N2 Pr1 117.8(3)
C15 N2 Pr1 103.4(4)
C21 N3 C35 107.4(11)
C21 N3 C20 106.2(12)
C35 N3 C20 105.7(13)
C21 N3 Pr1 119.6(5)
C35 N3 Pr1 105.8(6)
C20 N3 Pr1 111.2(6)
C28 N4 C27 114.7(5)
C28 N4 Pr1 129.4(4)
C27 N4 Pr1 115.9(3)
O1 C1 C2 119.9(5)
O1 C1 C6 122.5(4)
C2 C1 C6 117.6(5)
C3 C2 C1 120.9(6)
C4 C3 C2 120.6(5)
C5 C4 C3 119.6(6)
C4 C5 C6 122.3(6)
C5 C6 C1 118.9(5)
C5 C6 C7 118.1(5)
C1 C6 C7 122.9(5)
N1 C7 C6 128.1(5)
C13 C8 C9 119.4(5)
C13 C8 N1 121.6(5)
C9 C8 N1 119.0(5)
C10 C9 C8 118.0(6)
C10 C9 C14 121.8(6)
C8 C9 C14 120.0(5)
C11 C10 C9 121.8(6)
C10 C11 C12 120.1(6)
C11 C12 C13 119.2(6)
C8 C13 C12 121.4(6)
N2 C14 C9 115.2(6)
N2 C15 C16 113.6(7)
O5 C16 C15 111.3(6)
O5 C17 C18 109.6(14)
O6 C18 C17 112.4(10)
O6 C19 C20 107.2(10)
N3 C20 C19 114.9(13)
N3 C21 C22 120.3(11)
C23 C22 C27 115.3(9)
C23 C22 C21 125.0(9)
C27 C22 C21 117.4(7)
C22 C23 C24 125.5(9)
C25 C24 C23 117.8(8)
C24 C25 C26 121.3(10)
C25 C26 C27 120.6(8)
C26 C27 C22 119.0(6)
C26 C27 N4 121.3(6)
C22 C27 N4 119.5(6)
N4 C28 C29 127.1(6)
C30 C29 C34 119.0(6)
C30 C29 C28 117.9(7)
C34 C29 C28 123.0(5)
C31 C30 C29 123.7(8)
C30 C31 C32 116.7(7)
C31 C32 C33 121.2(7)
C34 C33 C32 120.3(8)
O2 C34 C33 118.7(6)
O2 C34 C29 122.2(5)
C33 C34 C29 119.1(6)
N3 C35 C36 123.3(13)
O4 C36 C35 114.2(7)
C38 C37 O4 120.7(9)
C37 C38 O3 116.2(10)
O3 C39 C40 109.6(6)
N2 C40 C39 109.2(6)

loop_
_geom_bond_atom_site_label_1
_geom_bond_atom_site_label_2
_geom_bond_distance
Pr1 O1 2.279(3)
Pr1 O2 2.291(4)
Pr1 O5 2.648(4)
Pr1 N1 2.654(4)
Pr1 O3 2.679(4)
Pr1 O4 2.687(4)
Pr1 N4 2.711(5)
Pr1 O6 2.723(5)
Pr1 N2 3.001(5)
Pr1 N3 3.026(6)
O1 C1 1.302(6)
O2 C34 1.299(7)
O3 C38 1.378(11)
O3 C39 1.466(9)
O4 C37 1.408(11)
O4 C36 1.411(10)
O5 C16 1.411(9)
O5 C17 1.426(12)
O6 C18 1.376(14)
O6 C19 1.387(12)
Cl1 O9 1.394(7)
Cl1 O8 1.397(7)
Cl1 O10 1.400(6)
Cl1 O7 1.425(6)
N1 C7 1.275(7)
N1 C8 1.443(7)
N2 C40 1.446(8)
N2 C14 1.475(9)
N2 C15 1.478(8)
N3 C21 1.358(13)
N3 C35 1.371(18)
N3 C20 1.466(15)
N4 C28 1.284(7)
N4 C27 1.431(7)
C1 C2 1.411(7)
C1 C6 1.413(7)
C2 C3 1.388(8)
C3 C4 1.370(10)
C4 C5 1.357(9)
C5 C6 1.400(8)
C6 C7 1.453(7)
C8 C13 1.365(8)
C8 C9 1.405(8)
C9 C10 1.377(8)
C9 C14 1.492(9)
C10 C11 1.363(9)
C11 C12 1.364(9)
C12 C13 1.379(8)
C15 C16 1.503(11)
C17 C18 1.43(2)
C19 C20 1.468(19)
C21 C22 1.557(15)
C22 C23 1.347(12)
C22 C27 1.415(9)
C23 C24 1.351(15)
C24 C25 1.319(14)
C25 C26 1.360(9)
C26 C27 1.368(9)
C28 C29 1.436(9)
C29 C30 1.405(9)
C29 C34 1.413(9)
C30 C31 1.388(11)
C31 C32 1.408(13)
C32 C33 1.431(11)
C33 C34 1.395(8)
C35 C36 1.419(16)
C37 C38 1.313(15)
C39 C40 1.517(10)

loop_
_geom_torsion_atom_site_label_1
_geom_torsion_atom_site_label_2
_geom_torsion_atom_site_label_3
_geom_torsion_atom_site_label_4
_geom_torsion
O2 Pr1 O1 C1 -64.0(6)
O5 Pr1 O1 C1 97.3(6)
N1 Pr1 O1 C1 -20.4(6)
O3 Pr1 O1 C1 72.1(6)
O4 Pr1 O1 C1 135.5(6)
N4 Pr1 O1 C1 -96.4(6)
O6 Pr1 O1 C1 -169.4(6)
N2 Pr1 O1 C1 28.7(6)
N3 Pr1 O1 C1 -162.8(6)
O1 Pr1 O2 C34 -62.3(7)
O5 Pr1 O2 C34 128.3(7)
N1 Pr1 O2 C34 -103.6(7)
O3 Pr1 O2 C34 -176.0(6)
O4 Pr1 O2 C34 85.0(7)
N4 Pr1 O2 C34 -28.0(6)
O6 Pr1 O2 C34 66.0(7)
N2 Pr1 O2 C34 -171.8(7)
N3 Pr1 O2 C34 21.9(7)
O1 Pr1 O3 C38 102.3(9)
O2 Pr1 O3 C38 -118.6(9)
O5 Pr1 O3 C38 -63.7(9)
N1 Pr1 O3 C38 172.0(9)
O4 Pr1 O3 C38 18.7(8)
N4 Pr1 O3 C38 122.5(8)
O6 Pr1 O3 C38 -23.9(9)
N2 Pr1 O3 C38 -123.2(9)
N3 Pr1 O3 C38 42.7(9)
O1 Pr1 O3 C39 -115.1(5)
O2 Pr1 O3 C39 24.0(6)
O5 Pr1 O3 C39 78.9(5)
N1 Pr1 O3 C39 -45.4(5)
O4 Pr1 O3 C39 161.3(5)
N4 Pr1 O3 C39 -94.9(5)
O6 Pr1 O3 C39 118.7(5)
N2 Pr1 O3 C39 19.4(5)
N3 Pr1 O3 C39 -174.8(5)
O1 Pr1 O4 C37 -81.4(8)
O2 Pr1 O4 C37 120.9(8)
O5 Pr1 O4 C37 78.1(8)
N1 Pr1 O4 C37 -46.6(8)
O3 Pr1 O4 C37 -4.7(7)
N4 Pr1 O4 C37 -145.1(8)
O6 Pr1 O4 C37 139.4(8)
N2 Pr1 O4 C37 30.5(8)
N3 Pr1 O4 C37 -159.4(8)
O1 Pr1 O4 C36 64.9(6)
O2 Pr1 O4 C36 -92.9(7)
O5 Pr1 O4 C36 -135.7(7)
N1 Pr1 O4 C36 99.7(7)
O3 Pr1 O4 C36 141.5(7)
N4 Pr1 O4 C36 1.1(7)
O6 Pr1 O4 C36 -74.4(7)
N2 Pr1 O4 C36 176.8(6)
N3 Pr1 O4 C36 -13.1(6)
O1 Pr1 O5 C16 -115.7(7)
O2 Pr1 O5 C16 51.3(7)
N1 Pr1 O5 C16 -14.3(8)
O3 Pr1 O5 C16 -91.3(8)
O4 Pr1 O5 C16 -153.6(8)
N4 Pr1 O5 C16 83.7(8)
O6 Pr1 O5 C16 127.1(8)
N2 Pr1 O5 C16 -28.3(7)
N3 Pr1 O5 C16 156.1(7)
O1 Pr1 O5 C17 87.7(11)
O2 Pr1 O5 C17 -105.3(11)
N1 Pr1 O5 C17 -170.8(11)
O3 Pr1 O5 C17 112.1(11)
O4 Pr1 O5 C17 49.9(11)
N4 Pr1 O5 C17 -72.9(11)
O6 Pr1 O5 C17 -29.4(11)
N2 Pr1 O5 C17 175.2(12)
N3 Pr1 O5 C17 -0.5(11)
O1 Pr1 O6 C18 -136.8(10)
O2 Pr1 O6 C18 87.1(10)
O5 Pr1 O6 C18 3.1(10)
N1 Pr1 O6 C18 106.1(10)
O3 Pr1 O6 C18 -43.6(10)
O4 Pr1 O6 C18 -81.3(10)
N4 Pr1 O6 C18 154.5(10)
N2 Pr1 O6 C18 25.4(10)
N3 Pr1 O6 C18 -144.3(11)
O1 Pr1 O6 C19 38.5(8)
O2 Pr1 O6 C19 -97.6(7)
O5 Pr1 O6 C19 178.4(7)
N1 Pr1 O6 C19 -78.6(7)
O3 Pr1 O6 C19 131.8(7)
O4 Pr1 O6 C19 94.1(7)
N4 Pr1 O6 C19 -30.1(7)
N2 Pr1 O6 C19 -159.2(7)
N3 Pr1 O6 C19 31.0(7)
O1 Pr1 N1 C7 8.2(5)
O2 Pr1 N1 C7 159.7(5)
O5 Pr1 N1 C7 -136.3(5)
O3 Pr1 N1 C7 -63.6(5)
O4 Pr1 N1 C7 -28.0(6)
N4 Pr1 N1 C7 89.8(5)
O6 Pr1 N1 C7 141.4(5)
N2 Pr1 N1 C7 -123.4(5)
N3 Pr1 N1 C7 55.1(5)
O1 Pr1 N1 C8 -166.0(4)
O2 Pr1 N1 C8 -14.6(4)
O5 Pr1 N1 C8 49.5(4)
O3 Pr1 N1 C8 122.1(4)
O4 Pr1 N1 C8 157.8(3)
N4 Pr1 N1 C8 -84.4(4)
O6 Pr1 N1 C8 -32.8(5)
N2 Pr1 N1 C8 62.4(4)
N3 Pr1 N1 C8 -119.1(4)
O1 Pr1 N2 C40 63.1(5)
O2 Pr1 N2 C40 -161.9(5)
O5 Pr1 N2 C40 -79.1(5)
N1 Pr1 N2 C40 113.8(5)
O3 Pr1 N2 C40 14.7(4)
O4 Pr1 N2 C40 -20.5(5)
N4 Pr1 N2 C40 154.8(4)
O6 Pr1 N2 C40 -101.9(5)
N3 Pr1 N2 C40 -60.8(9)
O1 Pr1 N2 C14 -59.5(5)
O2 Pr1 N2 C14 75.5(4)
O5 Pr1 N2 C14 158.3(5)
N1 Pr1 N2 C14 -8.7(4)
O3 Pr1 N2 C14 -107.9(5)
O4 Pr1 N2 C14 -143.1(4)
N4 Pr1 N2 C14 32.2(5)
O6 Pr1 N2 C14 135.5(4)
N3 Pr1 N2 C14 176.6(6)
O1 Pr1 N2 C15 -178.3(4)
O2 Pr1 N2 C15 -43.2(4)
O5 Pr1 N2 C15 39.5(4)
N1 Pr1 N2 C15 -127.5(5)
O3 Pr1 N2 C15 133.3(5)
O4 Pr1 N2 C15 98.2(4)
N4 Pr1 N2 C15 -86.5(4)
O6 Pr1 N2 C15 16.7(5)
N3 Pr1 N2 C15 57.8(9)
O1 Pr1 N3 C21 62.8(10)
O2 Pr1 N3 C21 -72.2(11)
O5 Pr1 N3 C21 -152.8(10)
N1 Pr1 N3 C21 17.0(11)
O3 Pr1 N3 C21 121.9(10)
O4 Pr1 N3 C21 146.2(11)
N4 Pr1 N3 C21 -20.2(10)
O6 Pr1 N3 C21 -123.2(11)
N2 Pr1 N3 C21 -169.1(11)
O1 Pr1 N3 C35 -58.5(9)
O2 Pr1 N3 C35 166.5(9)
O5 Pr1 N3 C35 86.0(10)
N1 Pr1 N3 C35 -104.3(10)
O3 Pr1 N3 C35 0.6(10)
O4 Pr1 N3 C35 24.9(9)
N4 Pr1 N3 C35 -141.5(10)
O6 Pr1 N3 C35 115.5(10)
N2 Pr1 N3 C35 69.6(12)
O1 Pr1 N3 C20 -172.8(13)
O2 Pr1 N3 C20 52.2(13)
O5 Pr1 N3 C20 -28.3(13)
N1 Pr1 N3 C20 141.4(12)
O3 Pr1 N3 C20 -113.7(13)
O4 Pr1 N3 C20 -89.4(13)
N4 Pr1 N3 C20 104.2(13)
O6 Pr1 N3 C20 1.2(13)
N2 Pr1 N3 C20 -44.7(15)
O1 Pr1 N4 C28 168.2(5)
O2 Pr1 N4 C28 11.4(4)
O5 Pr1 N4 C28 -22.7(5)
N1 Pr1 N4 C28 95.7(5)
O3 Pr1 N4 C28 148.6(4)
O4 Pr1 N4 C28 -128.3(4)
O6 Pr1 N4 C28 -59.1(5)
N2 Pr1 N4 C28 56.8(5)
N3 Pr1 N4 C28 -114.7(5)
O1 Pr1 N4 C27 -10.5(4)
O2 Pr1 N4 C27 -167.3(4)
O5 Pr1 N4 C27 158.5(4)
N1 Pr1 N4 C27 -83.0(4)
O3 Pr1 N4 C27 -30.2(5)
O4 Pr1 N4 C27 52.9(4)
O6 Pr1 N4 C27 122.1(4)
N2 Pr1 N4 C27 -122.0(4)
N3 Pr1 N4 C27 66.5(4)
Pr1 O1 C1 C2 -162.2(4)
Pr1 O1 C1 C6 18.8(9)
O1 C1 C2 C3 179.3(5)
C6 C1 C2 C3 -1.6(8)
C1 C2 C3 C4 -0.4(9)
C2 C3 C4 C5 1.8(10)
C3 C4 C5 C6 -1.2(11)
C4 C5 C6 C1 -0.8(11)
C4 C5 C6 C7 177.2(7)
O1 C1 C6 C5 -178.8(5)
C2 C1 C6 C5 2.2(9)
O1 C1 C6 C7 3.3(9)
C2 C1 C6 C7 -175.8(5)
C8 N1 C7 C6 175.7(6)
Pr1 N1 C7 C6 1.4(9)
C5 C6 C7 N1 171.4(6)
C1 C6 C7 N1 -10.6(10)
C7 N1 C8 C13 -68.8(7)
Pr1 N1 C8 C13 106.2(5)
C7 N1 C8 C9 112.0(6)
Pr1 N1 C8 C9 -72.9(6)
C13 C8 C9 C10 -0.2(9)
N1 C8 C9 C10 179.0(5)
C13 C8 C9 C14 175.3(6)
N1 C8 C9 C14 -5.6(8)
C8 C9 C10 C11 0.3(10)
C14 C9 C10 C11 -175.1(6)
C9 C10 C11 C12 -1.1(10)
C10 C11 C12 C13 1.7(10)
C9 C8 C13 C12 0.8(9)
N1 C8 C13 C12 -178.3(5)
C11 C12 C13 C8 -1.6(10)
C40 N2 C14 C9 -169.3(6)
C15 N2 C14 C9 71.3(7)
Pr1 N2 C14 C9 -45.1(7)
C10 C9 C14 N2 -115.0(7)
C8 C9 C14 N2 69.7(8)
C40 N2 C15 C16 62.9(8)
C14 N2 C15 C16 179.5(7)
Pr1 N2 C15 C16 -55.0(7)
C17 O5 C16 C15 167.3(12)
Pr1 O5 C16 C15 10.3(12)
N2 C15 C16 O5 35.9(11)
C16 O5 C17 C18 -105.9(12)
Pr1 O5 C17 C18 53.8(16)
C19 O6 C18 C17 -152.9(12)
Pr1 O6 C18 C17 22.6(18)
O5 C17 C18 O6 -48.7(18)
C18 O6 C19 C20 116.9(14)
Pr1 O6 C19 C20 -58.5(13)
C21 N3 C20 C19 102.1(16)
C35 N3 C20 C19 -143.9(17)
Pr1 N3 C20 C19 -30(2)
O6 C19 C20 N3 55(2)
C35 N3 C21 C22 88.3(14)
C20 N3 C21 C22 -158.9(14)
Pr1 N3 C21 C22 -32.1(17)
N3 C21 C22 C23 -129.6(11)
N3 C21 C22 C27 68.3(16)
C27 C22 C23 C24 -3.9(15)
C21 C22 C23 C24 -166.3(13)
C22 C23 C24 C25 -2.2(18)
C23 C24 C25 C26 5.6(16)
C24 C25 C26 C27 -2.9(14)
C25 C26 C27 C22 -3.5(11)
C25 C26 C27 N4 -179.4(7)
C23 C22 C27 C26 6.5(11)
C21 C22 C27 C26 170.4(9)
C23 C22 C27 N4 -177.5(7)
C21 C22 C27 N4 -13.7(11)
C28 N4 C27 C26 -68.9(8)
Pr1 N4 C27 C26 110.0(6)
C28 N4 C27 C22 115.2(6)
Pr1 N4 C27 C22 -65.9(6)
C27 N4 C28 C29 179.7(6)
Pr1 N4 C28 C29 0.9(8)
N4 C28 C29 C30 170.6(6)
N4 C28 C29 C34 -13.2(9)
C34 C29 C30 C31 2.0(9)
C28 C29 C30 C31 178.3(6)
C29 C30 C31 C32 -2.1(11)
C30 C31 C32 C33 1.9(11)
C31 C32 C33 C34 -1.5(11)
Pr1 O2 C34 C33 -152.1(5)
Pr1 O2 C34 C29 26.2(10)
C32 C33 C34 O2 179.7(6)
C32 C33 C34 C29 1.3(9)
C30 C29 C34 O2 -179.9(5)
C28 C29 C34 O2 4.0(9)
C30 C29 C34 C33 -1.5(8)
C28 C29 C34 C33 -177.6(6)
C21 N3 C35 C36 -170.3(15)
C20 N3 C35 C36 76.6(17)
Pr1 N3 C35 C36 -41.4(18)
C37 O4 C36 C35 147.3(14)
Pr1 O4 C36 C35 -0.7(16)
N3 C35 C36 O4 33(2)
C36 O4 C37 C38 -161.0(15)
Pr1 O4 C37 C38 -10.1(18)
O4 C37 C38 O3 28(2)
C39 O3 C38 C37 -177.2(13)
Pr1 O3 C38 C37 -32.5(18)
C38 O3 C39 C40 92.6(10)
Pr1 O3 C39 C40 -51.8(7)
C14 N2 C40 C39 84.0(7)
C15 N2 C40 C39 -158.7(7)
Pr1 N2 C40 C39 -44.9(7)
O3 C39 C40 N2 64.6(8)
